data_4082861
loop_
_publ_author_name
'Okuda, Yasuhiro'
'Ishiguro, Yuya'
'Mori, Seiji'
'Nakajima, Kiyohiko'
'Nishihara, Yasushi'

_publ_section_title
;
 Experimental and Theoretical Studies on the Platinum-Mediated Selective
 C(sp)--Si Bond Cleavage of Alkynylsilanes
;
_journal_issue 7
_journal_name_full Organometallics
_journal_page_first 1878
_journal_paper_doi 10.1021/om5002588
_journal_volume 33
_journal_year 2014
_chemical_formula_moiety 'C16 H36 N P Pt Si'
_chemical_formula_sum 'C16 H36 N P Pt Si'
_chemical_formula_weight 496.61
_space_group_IT_number 14
_symmetry_cell_setting monoclinic
_symmetry_Int_Tables_number 14
_symmetry_space_group_name_Hall '-P 2yn'
_symmetry_space_group_name_H-M 'P 1 21/n 1'
_atom_sites_solution_hydrogens geom
_atom_sites_solution_primary direct
_atom_sites_solution_secondary difmap
_audit_creation_method SHELXL-97
_cell_angle_alpha 90.00
_cell_angle_beta 94.5230(10)
_cell_angle_gamma 90.00
_cell_formula_units_Z 4
_cell_length_a 9.3237(2)
_cell_length_b 23.0788(4)
_cell_length_c 9.8946(2)
_cell_measurement_reflns_used 20868
_cell_measurement_temperature 298
_cell_measurement_theta_max 27.57
_cell_measurement_theta_min 3.02
_cell_volume 2122.49(7)
_computing_cell_refinement PROCESS-AUTO
_computing_data_collection PROCESS-AUTO
_computing_data_reduction PROCESS-AUTO
_computing_molecular_graphics 'CrystalStructure 4.0 (Rigaku, 2010)'
_computing_publication_material 'CrystalStructure 4.0'
_computing_structure_refinement 'SHELXL-97 (Sheldrick, 2008)'
_computing_structure_solution 'SHELXS-97 (Sheldrick, 2008)'
_diffrn_ambient_temperature 298
_diffrn_detector_area_resol_mean 6.849
_diffrn_measured_fraction_theta_full 0.998
_diffrn_measured_fraction_theta_max 0.998
_diffrn_measurement_device_type 'Rigaku SCX mini'
_diffrn_measurement_method \w
_diffrn_radiation_monochromator graphite
_diffrn_radiation_source 'sealed tube'
_diffrn_radiation_type MoK\a
_diffrn_radiation_wavelength 0.71075
_diffrn_reflns_av_R_equivalents 0.0927
_diffrn_reflns_av_sigmaI/netI 0.0497
_diffrn_reflns_limit_h_max 12
_diffrn_reflns_limit_h_min -12
_diffrn_reflns_limit_k_max 29
_diffrn_reflns_limit_k_min -29
_diffrn_reflns_limit_l_max 12
_diffrn_reflns_limit_l_min -12
_diffrn_reflns_number 21927
_diffrn_reflns_theta_full 27.48
_diffrn_reflns_theta_max 27.48
_diffrn_reflns_theta_min 3.02
_exptl_absorpt_coefficient_mu 6.737
_exptl_absorpt_correction_T_max 0.3460
_exptl_absorpt_correction_T_min 0.1336
_exptl_absorpt_correction_type numerical
_exptl_absorpt_process_details 'NUMABS (Rigaku, 1999)'
_exptl_crystal_colour colorless
_exptl_crystal_density_diffrn 1.554
_exptl_crystal_density_method 'not measured'
_exptl_crystal_description prism
_exptl_crystal_F_000 984
_exptl_crystal_size_max 0.50
_exptl_crystal_size_mid 0.30
_exptl_crystal_size_min 0.20
_refine_diff_density_max 1.162
_refine_diff_density_min -1.771
_refine_diff_density_rms 0.127
_refine_ls_extinction_method none
_refine_ls_goodness_of_fit_ref 1.172
_refine_ls_hydrogen_treatment noref
_refine_ls_matrix_type full
_refine_ls_number_parameters 208
_refine_ls_number_reflns 4854
_refine_ls_number_restraints 0
_refine_ls_restrained_S_all 1.172
_refine_ls_R_factor_all 0.0376
_refine_ls_R_factor_gt 0.0320
_refine_ls_shift/su_max 0.000
_refine_ls_shift/su_mean 0.000
_refine_ls_structure_factor_coef Fsqd
_refine_ls_weighting_details 'calc w=1/[\s^2^(Fo^2^)+(0.0267P)^2^+0.8838P] where P=(Fo^2^+2Fc^2^)/3'
_refine_ls_weighting_scheme calc
_refine_ls_wR_factor_gt 0.0813
_refine_ls_wR_factor_ref 0.0839
_reflns_number_gt 4367
_reflns_number_total 4854
_reflns_threshold_expression >2sigma(I)
_cod_data_source_file om5002588_si_002.cif
_cod_data_source_block yn11
_cod_depositor_comments 'Adding full bibliography for 4082861.cif.'
_cod_database_code 4082861

loop_
_symmetry_equiv_pos_as_xyz
'x, y, z'
'-x+1/2, y+1/2, -z+1/2'
'-x, -y, -z'
'x-1/2, -y-1/2, z-1/2'

loop_
_atom_site_label
_atom_site_type_symbol
_atom_site_fract_x
_atom_site_fract_y
_atom_site_fract_z
_atom_site_U_iso_or_equiv
_atom_site_adp_type
_atom_site_occupancy
_atom_site_symmetry_multiplicity
_atom_site_calc_flag
_atom_site_refinement_flags
Pt1 Pt 0.110510(15) 0.120930(6) 0.443290(15) 0.03477(8) Uani 1 1 d .
P1 P 0.25473(12) 0.14677(6) 0.62687(11) 0.0435(3) Uani 1 1 d .
Si1 Si 0.26554(17) 0.13273(7) 0.27540(15) 0.0520(3) Uani 1 1 d .
N1 N -0.0601(4) 0.1094(2) 0.5981(5) 0.0481(9) Uani 1 1 d .
C1 C -0.0278(5) 0.0957(2) 0.2892(4) 0.0473(11) Uani 1 1 d .
C2 C -0.1115(6) 0.0813(3) 0.1999(6) 0.0625(14) Uani 1 1 d .
C3 C -0.2178(8) 0.0647(4) 0.0857(7) 0.099(2) Uani 1 1 d .
H3A H -0.2374 0.0240 0.0903 0.119 Uiso 1 1 calc R
H3B H -0.1790 0.0735 0.0010 0.119 Uiso 1 1 calc R
H3C H -0.3053 0.0861 0.0924 0.119 Uiso 1 1 calc R
C4 C 0.2841(7) 0.0656(3) 0.1729(6) 0.0809(19) Uani 1 1 d .
H4A H 0.1926 0.0558 0.1273 0.097 Uiso 1 1 calc R
H4B H 0.3164 0.0343 0.2316 0.097 Uiso 1 1 calc R
H4C H 0.3527 0.0721 0.1071 0.097 Uiso 1 1 calc R
C5 C 0.2005(8) 0.1920(3) 0.1539(6) 0.085(2) Uani 1 1 d .
H5A H 0.2694 0.1976 0.0879 0.102 Uiso 1 1 calc R
H5B H 0.1895 0.2273 0.2032 0.102 Uiso 1 1 calc R
H5C H 0.1096 0.1810 0.1088 0.102 Uiso 1 1 calc R
C6 C 0.4599(7) 0.1548(5) 0.3273(7) 0.123(4) Uani 1 1 d .
H6A H 0.5070 0.1242 0.3795 0.147 Uiso 1 1 calc R
H6B H 0.4604 0.1895 0.3809 0.147 Uiso 1 1 calc R
H6C H 0.5097 0.1617 0.2476 0.147 Uiso 1 1 calc R
C7 C 0.3211(7) 0.2224(3) 0.6414(6) 0.0667(15) Uani 1 1 d .
H7 H 0.4158 0.2227 0.6050 0.080 Uiso 1 1 calc R
C8 C 0.3427(9) 0.2466(4) 0.7849(7) 0.106(3) Uani 1 1 d .
H8A H 0.3864 0.2842 0.7825 0.128 Uiso 1 1 calc R
H8B H 0.4041 0.2211 0.8399 0.128 Uiso 1 1 calc R
H8C H 0.2513 0.2497 0.8227 0.128 Uiso 1 1 calc R
C9 C 0.2296(10) 0.2619(3) 0.5555(8) 0.113(3) Uani 1 1 d .
H9A H 0.1375 0.2655 0.5918 0.136 Uiso 1 1 calc R
H9B H 0.2171 0.2467 0.4651 0.136 Uiso 1 1 calc R
H9C H 0.2745 0.2993 0.5538 0.136 Uiso 1 1 calc R
C10 C 0.4136(6) 0.1006(3) 0.6695(6) 0.0692(16) Uani 1 1 d .
H10 H 0.4871 0.1132 0.6102 0.083 Uiso 1 1 calc R
C11 C 0.4817(10) 0.1045(5) 0.8114(8) 0.133(4) Uani 1 1 d .
H11A H 0.4163 0.0898 0.8733 0.159 Uiso 1 1 calc R
H11B H 0.5039 0.1442 0.8329 0.159 Uiso 1 1 calc R
H11C H 0.5686 0.0820 0.8190 0.159 Uiso 1 1 calc R
C12 C 0.3824(8) 0.0375(4) 0.6342(9) 0.111(3) Uani 1 1 d .
H12A H 0.4704 0.0158 0.6425 0.133 Uiso 1 1 calc R
H12B H 0.3400 0.0349 0.5427 0.133 Uiso 1 1 calc R
H12C H 0.3169 0.0219 0.6950 0.133 Uiso 1 1 calc R
C13 C 0.1402(6) 0.1362(3) 0.7695(5) 0.0711(18) Uani 1 1 d .
C14 C 0.0169(11) 0.0957(6) 0.7347(10) 0.056(3) Uani 0.50 1 d P
C15 C -0.1507(17) 0.1568(9) 0.585(2) 0.085(7) Uani 0.50 1 d P
C16 C -0.1613(14) 0.0545(9) 0.568(2) 0.084(6) Uani 0.50 1 d P
C17 C -0.0058(13) 0.1432(7) 0.7265(12) 0.071(4) Uani 0.50 1 d P
C18 C -0.2010(19) 0.1456(16) 0.561(4) 0.160(15) Uani 0.50 1 d P
C19 C -0.0940(19) 0.0526(8) 0.615(2) 0.092(6) Uani 0.50 1 d P

loop_
_atom_site_aniso_label
_atom_site_aniso_U_11
_atom_site_aniso_U_22
_atom_site_aniso_U_33
_atom_site_aniso_U_23
_atom_site_aniso_U_13
_atom_site_aniso_U_12
Pt1 0.03678(11) 0.03374(11) 0.03330(11) -0.00080(6) -0.00023(7) -0.00269(6)
P1 0.0435(6) 0.0545(7) 0.0322(5) -0.0049(5) 0.0010(4) -0.0104(5)
Si1 0.0619(8) 0.0578(8) 0.0375(7) 0.0017(6) 0.0120(6) -0.0097(7)
N1 0.041(2) 0.053(2) 0.051(2) 0.002(2) 0.0124(18) -0.0052(19)
C1 0.053(3) 0.048(3) 0.039(2) -0.004(2) -0.010(2) -0.003(2)
C2 0.073(3) 0.056(3) 0.056(3) -0.001(3) -0.014(3) -0.006(3)
C3 0.125(6) 0.098(6) 0.067(4) -0.006(4) -0.036(4) -0.035(5)
C4 0.095(5) 0.082(5) 0.069(4) -0.006(3) 0.029(4) 0.014(4)
C5 0.124(6) 0.075(4) 0.057(4) 0.019(3) 0.014(4) -0.002(4)
C6 0.084(5) 0.225(12) 0.064(4) -0.013(6) 0.036(4) -0.056(6)
C7 0.080(4) 0.065(4) 0.056(3) -0.014(3) 0.007(3) -0.029(3)
C8 0.136(7) 0.103(6) 0.080(5) -0.036(4) 0.002(4) -0.048(5)
C9 0.166(8) 0.049(4) 0.121(7) -0.011(4) -0.016(6) -0.012(5)
C10 0.049(3) 0.101(5) 0.055(3) 0.004(3) -0.012(2) 0.002(3)
C11 0.104(6) 0.225(12) 0.062(5) -0.012(6) -0.036(4) 0.052(7)
C12 0.094(5) 0.086(6) 0.148(8) 0.008(6) -0.029(5) 0.027(4)
C13 0.060(3) 0.119(5) 0.036(3) -0.009(3) 0.011(2) -0.023(3)
C14 0.055(6) 0.074(8) 0.040(5) 0.003(5) 0.017(4) -0.013(6)
C15 0.041(10) 0.079(10) 0.145(16) 0.036(10) 0.069(11) 0.037(8)
C16 0.042(7) 0.084(10) 0.126(14) -0.019(9) 0.014(8) -0.040(8)
C17 0.061(7) 0.108(12) 0.045(6) -0.017(7) 0.006(5) 0.005(7)
C18 0.035(11) 0.18(3) 0.27(3) 0.14(2) 0.043(14) 0.036(13)
C19 0.094(12) 0.059(8) 0.133(18) 0.000(10) 0.065(12) -0.043(10)

loop_
_atom_type_symbol
_atom_type_description
_atom_type_scat_dispersion_real
_atom_type_scat_dispersion_imag
_atom_type_scat_source
C C 0.0033 0.0016 'International Tables Vol C Tables 4.2.6.8 and 6.1.1.4'
H H 0.0000 0.0000 'International Tables Vol C Tables 4.2.6.8 and 6.1.1.4'
N N 0.0061 0.0033 'International Tables Vol C Tables 4.2.6.8 and 6.1.1.4'
P P 0.1023 0.0942 'International Tables Vol C Tables 4.2.6.8 and 6.1.1.4'
Pt Pt -1.7033 8.3905 'International Tables Vol C Tables 4.2.6.8 and 6.1.1.4'
Si Si 0.0817 0.0704 'International Tables Vol C Tables 4.2.6.8 and 6.1.1.4'

loop_
_geom_angle_atom_site_label_1
_geom_angle_atom_site_label_2
_geom_angle_atom_site_label_3
_geom_angle
C1 Pt1 P1 175.84(14)
C1 Pt1 Si1 83.59(15)
P1 Pt1 Si1 100.46(5)
C1 Pt1 N1 92.04(18)
P1 Pt1 N1 83.93(12)
Si1 Pt1 N1 175.36(12)
C10 P1 C13 104.5(3)
C10 P1 C7 105.6(3)
C13 P1 C7 105.9(3)
C10 P1 Pt1 116.6(2)
C13 P1 Pt1 103.66(18)
C7 P1 Pt1 119.07(19)
C4 Si1 C5 107.1(3)
C4 Si1 C6 103.9(4)
C5 Si1 C6 103.2(4)
C4 Si1 Pt1 112.6(2)
C5 Si1 Pt1 110.9(2)
C6 Si1 Pt1 118.2(2)
C19 N1 C15 128.9(11)
C19 N1 C14 77.8(11)
C15 N1 C14 119.6(12)
C19 N1 C17 116.8(12)
C15 N1 C17 80.6(12)
C14 N1 C17 42.9(8)
C19 N1 C18 110.0(14)
C15 N1 C18 20.9(19)
C14 N1 C18 130.2(17)
C17 N1 C18 97.8(17)
C19 N1 C16 28.1(12)
C15 N1 C16 105.3(12)
C14 N1 C16 103.5(10)
C17 N1 C16 135.0(10)
C18 N1 C16 84.8(15)
C19 N1 Pt1 111.7(8)
C15 N1 Pt1 107.1(8)
C14 N1 Pt1 108.2(4)
C17 N1 Pt1 106.8(5)
C18 N1 Pt1 113.0(12)
C16 N1 Pt1 113.4(8)
C2 C1 Pt1 178.6(5)
C1 C2 C3 178.5(7)
C2 C3 H3A 109.5
C2 C3 H3B 109.5
H3A C3 H3B 109.5
C2 C3 H3C 109.5
H3A C3 H3C 109.5
H3B C3 H3C 109.5
Si1 C4 H4A 109.5
Si1 C4 H4B 109.5
H4A C4 H4B 109.5
Si1 C4 H4C 109.5
H4A C4 H4C 109.5
H4B C4 H4C 109.5
Si1 C5 H5A 109.5
Si1 C5 H5B 109.5
H5A C5 H5B 109.5
Si1 C5 H5C 109.5
H5A C5 H5C 109.5
H5B C5 H5C 109.5
Si1 C6 H6A 109.5
Si1 C6 H6B 109.5
H6A C6 H6B 109.5
Si1 C6 H6C 109.5
H6A C6 H6C 109.5
H6B C6 H6C 109.5
C9 C7 C8 109.8(6)
C9 C7 P1 111.3(4)
C8 C7 P1 115.8(4)
C9 C7 H7 106.4
C8 C7 H7 106.4
P1 C7 H7 106.4
C7 C8 H8A 109.5
C7 C8 H8B 109.5
H8A C8 H8B 109.5
C7 C8 H8C 109.5
H8A C8 H8C 109.5
H8B C8 H8C 109.5
C7 C9 H9A 109.5
C7 C9 H9B 109.5
H9A C9 H9B 109.5
C7 C9 H9C 109.5
H9A C9 H9C 109.5
H9B C9 H9C 109.5
C11 C10 C12 109.4(7)
C11 C10 P1 116.9(5)
C12 C10 P1 111.4(4)
C11 C10 H10 106.1
C12 C10 H10 106.1
P1 C10 H10 106.1
C10 C11 H11A 109.5
C10 C11 H11B 109.5
H11A C11 H11B 109.5
C10 C11 H11C 109.5
H11A C11 H11C 109.5
H11B C11 H11C 109.5
C10 C12 H12A 109.5
C10 C12 H12B 109.5
H12A C12 H12B 109.5
C10 C12 H12C 109.5
H12A C12 H12C 109.5
H12B C12 H12C 109.5
C17 C13 C14 45.1(8)
C17 C13 P1 111.0(6)
C14 C13 P1 112.6(5)
C17 C14 C13 62.8(9)
C17 C14 N1 70.0(9)
C13 C14 N1 112.1(8)
C17 C14 C19 113.4(12)
C13 C14 C19 151.8(8)
N1 C14 C19 47.4(7)
C18 C15 N1 99(5)
C18 C15 C17 138(6)
N1 C15 C17 53.4(9)
C19 C16 N1 58.6(19)
C14 C17 C13 72.1(10)
C14 C17 N1 67.2(9)
C13 C17 N1 116.1(9)
C14 C17 C15 109.6(12)
C13 C17 C15 149.5(10)
N1 C17 C15 46.0(7)
C15 C18 N1 60(4)
C16 C19 N1 93(3)
C16 C19 C14 141(3)
N1 C19 C14 54.8(8)

loop_
_geom_bond_atom_site_label_1
_geom_bond_atom_site_label_2
_geom_bond_distance
Pt1 C1 2.005(4)
Pt1 P1 2.2534(11)
Pt1 Si1 2.3026(14)
Pt1 N1 2.309(4)
P1 C10 1.847(6)
P1 C13 1.851(5)
P1 C7 1.854(6)
Si1 C4 1.868(7)
Si1 C5 1.888(6)
Si1 C6 1.913(7)
N1 C19 1.363(16)
N1 C15 1.382(18)
N1 C14 1.513(12)
N1 C17 1.542(13)
N1 C18 1.58(2)
N1 C16 1.593(16)
C1 C2 1.179(6)
C2 C3 1.493(8)
C3 H3A 0.9600
C3 H3B 0.9600
C3 H3C 0.9600
C4 H4A 0.9600
C4 H4B 0.9600
C4 H4C 0.9600
C5 H5A 0.9600
C5 H5B 0.9600
C5 H5C 0.9600
C6 H6A 0.9600
C6 H6B 0.9600
C6 H6C 0.9600
C7 C9 1.472(9)
C7 C8 1.524(8)
C7 H7 0.9800
C8 H8A 0.9600
C8 H8B 0.9600
C8 H8C 0.9600
C9 H9A 0.9600
C9 H9B 0.9600
C9 H9C 0.9600
C10 C11 1.498(9)
C10 C12 1.520(10)
C10 H10 0.9800
C11 H11A 0.9600
C11 H11B 0.9600
C11 H11C 0.9600
C12 H12A 0.9600
C12 H12B 0.9600
C12 H12C 0.9600
C13 C17 1.403(13)
C13 C14 1.500(12)
C14 C17 1.12(2)
C14 C19 1.81(2)
C15 C18 0.57(4)
C15 C17 1.90(3)
C16 C19 0.75(3)

loop_
_geom_torsion_atom_site_label_1
_geom_torsion_atom_site_label_2
_geom_torsion_atom_site_label_3
_geom_torsion_atom_site_label_4
_geom_torsion
C1 Pt1 P1 C10 104(2)
Si1 Pt1 P1 C10 -63.9(2)
N1 Pt1 P1 C10 117.6(3)
C1 Pt1 P1 C13 -11(2)
Si1 Pt1 P1 C13 -178.1(3)
N1 Pt1 P1 C13 3.4(3)
C1 Pt1 P1 C7 -128(2)
Si1 Pt1 P1 C7 64.6(2)
N1 Pt1 P1 C7 -113.9(3)
C1 Pt1 Si1 C4 -54.7(3)
P1 Pt1 Si1 C4 124.4(2)
N1 Pt1 Si1 C4 -74.6(15)
C1 Pt1 Si1 C5 65.2(3)
P1 Pt1 Si1 C5 -115.7(3)
N1 Pt1 Si1 C5 45.3(15)
C1 Pt1 Si1 C6 -175.9(5)
P1 Pt1 Si1 C6 3.2(4)
N1 Pt1 Si1 C6 164.2(15)
C1 Pt1 N1 C19 68.4(11)
P1 Pt1 N1 C19 -110.6(10)
Si1 Pt1 N1 C19 88.2(18)
C1 Pt1 N1 C15 -77.7(11)
P1 Pt1 N1 C15 103.3(11)
Si1 Pt1 N1 C15 -57.9(19)
C1 Pt1 N1 C14 152.2(6)
P1 Pt1 N1 C14 -26.8(6)
Si1 Pt1 N1 C14 172.0(13)
C1 Pt1 N1 C17 -162.8(7)
P1 Pt1 N1 C17 18.2(7)
Si1 Pt1 N1 C17 -143.0(14)
C1 Pt1 N1 C18 -56.3(17)
P1 Pt1 N1 C18 124.7(17)
Si1 Pt1 N1 C18 -37(2)
C1 Pt1 N1 C16 38.0(9)
P1 Pt1 N1 C16 -141.0(9)
Si1 Pt1 N1 C16 57.8(18)
P1 Pt1 C1 C2 46(23)
Si1 Pt1 C1 C2 -146(22)
N1 Pt1 C1 C2 33(22)
Pt1 C1 C2 C3 72(38)
C10 P1 C7 C9 154.4(5)
C13 P1 C7 C9 -95.1(5)
Pt1 P1 C7 C9 21.0(6)
C10 P1 C7 C8 -79.1(6)
C13 P1 C7 C8 31.4(6)
Pt1 P1 C7 C8 147.4(5)
C13 P1 C10 C11 -46.7(7)
C7 P1 C10 C11 64.8(7)
Pt1 P1 C10 C11 -160.4(6)
C13 P1 C10 C12 80.2(6)
C7 P1 C10 C12 -168.4(5)
Pt1 P1 C10 C12 -33.6(6)
C10 P1 C13 C17 -150.6(9)
C7 P1 C13 C17 98.1(9)
Pt1 P1 C13 C17 -28.0(9)
C10 P1 C13 C14 -101.8(7)
C7 P1 C13 C14 146.9(7)
Pt1 P1 C13 C14 20.8(7)
P1 C13 C14 C17 -97.6(9)
C17 C13 C14 N1 51.4(9)
P1 C13 C14 N1 -46.3(10)
C17 C13 C14 C19 89(3)
P1 C13 C14 C19 -8(3)
C19 N1 C14 C17 -155.5(11)
C15 N1 C14 C17 -27.5(13)
C18 N1 C14 C17 -49.5(19)
C16 N1 C14 C17 -144.1(11)
Pt1 N1 C14 C17 95.3(8)
C19 N1 C14 C13 156.8(11)
C15 N1 C14 C13 -75.2(12)
C17 N1 C14 C13 -47.7(9)
C18 N1 C14 C13 -97.2(17)
C16 N1 C14 C13 168.2(10)
Pt1 N1 C14 C13 47.6(9)
C15 N1 C14 C19 128.0(12)
C17 N1 C14 C19 155.5(11)
C18 N1 C14 C19 106.0(18)
C16 N1 C14 C19 11.4(13)
Pt1 N1 C14 C19 -109.1(8)
C19 N1 C15 C18 -28(6)
C14 N1 C15 C18 -127(5)
C17 N1 C15 C18 -145(6)
C16 N1 C15 C18 -11(6)
Pt1 N1 C15 C18 110(5)
C19 N1 C15 C17 116.9(16)
C14 N1 C15 C17 18.6(9)
C18 N1 C15 C17 145(6)
C16 N1 C15 C17 134.2(11)
Pt1 N1 C15 C17 -104.8(7)
C15 N1 C16 C19 -151(3)
C14 N1 C16 C19 -24(3)
C17 N1 C16 C19 -59(3)
C18 N1 C16 C19 -154(3)
Pt1 N1 C16 C19 93(3)
N1 C14 C17 C13 -129.6(6)
C19 C14 C17 C13 -149.0(9)
C13 C14 C17 N1 129.6(6)
C19 C14 C17 N1 -19.4(8)
C13 C14 C17 C15 147.8(10)
N1 C14 C17 C15 18.2(8)
C19 C14 C17 C15 -1.3(14)
P1 C13 C17 C14 101.5(9)
C14 C13 C17 N1 -52.2(10)
P1 C13 C17 N1 49.3(14)
C14 C13 C17 C15 -98(3)
P1 C13 C17 C15 3(3)
C19 N1 C17 C14 27.0(12)
C15 N1 C17 C14 155.9(11)
C18 N1 C17 C14 144.1(13)
C16 N1 C17 C14 53.7(15)
Pt1 N1 C17 C14 -98.9(8)
C19 N1 C17 C13 81.6(14)
C15 N1 C17 C13 -149.4(14)
C14 N1 C17 C13 54.7(10)
C18 N1 C17 C13 -161.2(15)
C16 N1 C17 C13 108.4(14)
Pt1 N1 C17 C13 -44.2(13)
C19 N1 C17 C15 -129.0(12)
C14 N1 C17 C15 -155.9(11)
C18 N1 C17 C15 -11.8(16)
C16 N1 C17 C15 -102.2(14)
Pt1 N1 C17 C15 105.2(8)
C18 C15 C17 C14 34(8)
N1 C15 C17 C14 -23.5(10)
C18 C15 C17 C13 122(8)
N1 C15 C17 C13 64(3)
C18 C15 C17 N1 58(8)
C17 C15 C18 N1 -43(5)
C19 N1 C18 C15 157(5)
C14 N1 C18 C15 66(6)
C17 N1 C18 C15 35(6)
C16 N1 C18 C15 169(6)
Pt1 N1 C18 C15 -78(6)
N1 C16 C19 C14 32(3)
C15 N1 C19 C16 38(4)
C14 N1 C19 C16 156(3)
C17 N1 C19 C16 137(3)
C18 N1 C19 C16 27(3)
Pt1 N1 C19 C16 -99(3)
C15 N1 C19 C14 -118.3(16)
C17 N1 C19 C14 -18.4(8)
C18 N1 C19 C14 -128.7(18)
C16 N1 C19 C14 -156(3)
Pt1 N1 C19 C14 105.0(6)
C17 C14 C19 C16 -15(5)
C13 C14 C19 C16 -91(5)
N1 C14 C19 C16 -41(4)
C17 C14 C19 N1 25.1(11)
C13 C14 C19 N1 -51(2)
